data_8106404
loop_
_publ_author_name
'Huang, Cun-Han'
'Gao, Liang-Liang'
'Wu, Wei-Na'

_publ_section_title
;
 Crystal structure of
 catena-poly[(2-(5-chloroquinolin-8-yloxy)-1-(pyrrolidin-1-yl)ethan-1-one-\k3
 N,O,O&#x2032;)-(dinitrato-\k2 O,O&#x2032;)mercury(II)], C15H15N4O8ClHg
;
_journal_issue 6
_journal_name_full 'Zeitschrift f\"ur Kristallographie - New Crystal Structures'
_journal_page_first 1073
_journal_page_last 1074
_journal_paper_doi 10.1515/ncrs-2018-0188
_journal_volume 233
_journal_year 2018
_chemical_formula_sum 'C15 H15 Cl Hg N4 O8'
_chemical_formula_weight 615.35
_space_group_crystal_system monoclinic
_space_group_IT_number 14
_space_group_name_Hall '-P 2yn'
_space_group_name_H-M_alt 'P 1 21/n 1'
_atom_sites_solution_hydrogens geom
_cell_angle_alpha 90
_cell_angle_beta 99.248(12)
_cell_angle_gamma 90
_cell_formula_units_Z 4
_cell_length_a 10.660(8)
_cell_length_b 9.523(8)
_cell_length_c 18.275(15)
_cell_measurement_reflns_used 1235
_cell_measurement_temperature 296(2)
_cell_measurement_theta_max 21.53
_cell_measurement_theta_min 2.08
_cell_volume 1831(3)
_computing_structure_refinement 'SHELXL-2017/1 (Sheldrick, 2017)'
_diffrn_ambient_temperature 296(2)
_diffrn_measured_fraction_theta_full 0.998
_diffrn_measured_fraction_theta_max 0.998
_diffrn_measurement_device_type 'CCD area detector'
_diffrn_measurement_method 'phi and omega scans'
_diffrn_radiation_type MoK\a
_diffrn_radiation_wavelength 0.71073
_diffrn_reflns_av_R_equivalents 0.0311
_diffrn_reflns_av_unetI/netI 0.0358
_diffrn_reflns_Laue_measured_fraction_full 0.998
_diffrn_reflns_Laue_measured_fraction_max 0.998
_diffrn_reflns_limit_h_max 8
_diffrn_reflns_limit_h_min -12
_diffrn_reflns_limit_k_max 11
_diffrn_reflns_limit_k_min -11
_diffrn_reflns_limit_l_max 21
_diffrn_reflns_limit_l_min -21
_diffrn_reflns_number 8815
_diffrn_reflns_point_group_measured_fraction_full 0.998
_diffrn_reflns_point_group_measured_fraction_max 0.998
_diffrn_reflns_theta_full 24.995
_diffrn_reflns_theta_max 24.995
_diffrn_reflns_theta_min 2.078
_exptl_absorpt_coefficient_mu 8.607
_exptl_absorpt_correction_T_max 0.620
_exptl_absorpt_correction_T_min 0.482
_exptl_absorpt_correction_type multi-scan
_exptl_absorpt_process_details sadabs
_exptl_crystal_colour colorless
_exptl_crystal_density_diffrn 2.232
_exptl_crystal_description block
_exptl_crystal_F_000 1176
_exptl_crystal_size_max 0.100
_exptl_crystal_size_mid 0.080
_exptl_crystal_size_min 0.060
_refine_diff_density_max 0.997
_refine_diff_density_min -1.171
_refine_diff_density_rms 0.115
_refine_ls_extinction_coef .
_refine_ls_extinction_method none
_refine_ls_goodness_of_fit_ref 1.075
_refine_ls_hydrogen_treatment constr
_refine_ls_matrix_type full
_refine_ls_number_parameters 262
_refine_ls_number_reflns 3211
_refine_ls_number_restraints 1
_refine_ls_restrained_S_all 1.077
_refine_ls_R_factor_all 0.0375
_refine_ls_R_factor_gt 0.0267
_refine_ls_shift/su_max 0.003
_refine_ls_shift/su_mean 0.000
_refine_ls_structure_factor_coef Fsqd
_refine_ls_weighting_details 'w=1/[\s^2^(Fo^2^)+(0.0318P)^2^+0.4444P] where P=(Fo^2^+2Fc^2^)/3'
_refine_ls_weighting_scheme calc
_refine_ls_wR_factor_gt 0.0655
_refine_ls_wR_factor_ref 0.0696
_reflns_Friedel_coverage 0.000
_reflns_Friedel_fraction_full .
_reflns_Friedel_fraction_max .
_reflns_number_gt 2497
_reflns_number_total 3211
_reflns_threshold_expression 'I > 2\s(I)'
_cod_data_source_file suppl_ncrs-2018-0188_suppl.cif
_cod_data_source_block 1
_cod_original_cell_volume 1831(2)
_cod_original_sg_symbol_H-M 'P 21/n'
_cod_database_code 8106404
_shelx_space_group_comment
;
The symmetry employed for this shelxl refinement is uniquely defined
by the following loop, which should always be used as a source of
symmetry information in preference to the above space-group names.
They are only intended as comments.
;
_shelx_estimated_absorpt_t_min 0.480
_shelx_estimated_absorpt_t_max 0.626

loop_
_space_group_symop_operation_xyz
'x, y, z'
'-x+1/2, y+1/2, -z+1/2'
'-x, -y, -z'
'x-1/2, -y-1/2, z-1/2'

loop_
_atom_site_label
_atom_site_type_symbol
_atom_site_fract_x
_atom_site_fract_y
_atom_site_fract_z
_atom_site_U_iso_or_equiv
_atom_site_adp_type
_atom_site_occupancy
_atom_site_site_symmetry_order
_atom_site_calc_flag
_atom_site_refinement_flags_posn
_atom_site_refinement_flags_adp
_atom_site_refinement_flags_occupancy
_atom_site_disorder_assembly
_atom_site_disorder_group
Hg1 Hg 0.32113(2) 0.50498(2) 0.78506(2) 0.03355(9) Uani 1 1 d . . . . .
Cl1 Cl 0.08862(14) 0.60400(15) 1.13121(7) 0.0496(4) Uani 1 1 d . . . . .
O1 O 0.3894(3) 0.3909(4) 0.91230(18) 0.0450(9) Uani 1 1 d . . . . .
O2 O 0.5047(3) 0.3390(4) 0.80190(19) 0.0401(9) Uani 1 1 d . . . . .
O3 O 0.4075(4) 0.5283(4) 0.6841(2) 0.0567(11) Uani 1 1 d . . . . .
O4 O 0.2131(6) 0.5380(6) 0.6316(4) 0.102(2) Uani 1 1 d . . . . .
O5 O 0.3625(6) 0.5990(6) 0.5718(3) 0.1012(19) Uani 1 1 d . . . . .
O6 O 0.0277(4) 0.2265(5) 0.6794(2) 0.0638(12) Uani 1 1 d . . . . .
O7 O 0.2015(3) 0.2850(4) 0.75063(19) 0.0431(9) Uani 1 1 d . . . . .
O8 O 0.0476(4) 0.4348(5) 0.7274(2) 0.0668(13) Uani 1 1 d . . . . .
N1 N 0.2104(3) 0.5810(4) 0.8708(2) 0.0289(9) Uani 1 1 d . . . . .
N2 N 0.6257(4) 0.1656(4) 0.8594(2) 0.0360(10) Uani 1 1 d . . . . .
N3 N 0.3253(6) 0.5571(6) 0.6275(3) 0.0601(14) Uani 1 1 d . . . . .
N4 N 0.0899(4) 0.3176(5) 0.7188(2) 0.0448(11) Uani 1 1 d . . . . .
C1 C 0.1213(4) 0.6776(5) 0.8492(3) 0.0358(12) Uani 1 1 d . . . . .
H1A H 0.108113 0.706479 0.799988 0.043 Uiso 1 1 calc R U . . .
C2 C 0.0478(5) 0.7366(5) 0.8971(3) 0.0399(12) Uani 1 1 d . . . . .
H2A H -0.013083 0.803719 0.879695 0.048 Uiso 1 1 calc R U . . .
C3 C 0.0643(5) 0.6967(5) 0.9692(3) 0.0345(12) Uani 1 1 d . . . . .
H3A H 0.016037 0.737077 1.001745 0.041 Uiso 1 1 calc R U . . .
C4 C 0.1562(5) 0.5928(5) 0.9943(3) 0.0312(11) Uani 1 1 d . . . . .
C5 C 0.1809(5) 0.5409(5) 1.0683(3) 0.0382(13) Uani 1 1 d . . . . .
C6 C 0.2721(5) 0.4430(6) 1.0890(3) 0.0410(13) Uani 1 1 d . . . . .
H6A H 0.286973 0.411572 1.137757 0.049 Uiso 1 1 calc R U . . .
C7 C 0.3438(5) 0.3888(5) 1.0381(3) 0.0388(12) Uani 1 1 d . . . . .
H7A H 0.405574 0.321341 1.053266 0.047 Uiso 1 1 calc R U . . .
C8 C 0.3245(5) 0.4337(5) 0.9662(3) 0.0336(12) Uani 1 1 d . . . . .
C9 C 0.2291(5) 0.5374(5) 0.9426(3) 0.0299(11) Uani 1 1 d . . . . .
C10 C 0.4806(4) 0.2828(5) 0.9273(3) 0.0367(12) Uani 1 1 d . . . . .
H10A H 0.440690 0.196467 0.939820 0.044 Uiso 1 1 calc R U . . .
H10B H 0.545734 0.308772 0.968444 0.044 Uiso 1 1 calc R U . . .
C11 C 0.5379(5) 0.2636(5) 0.8576(3) 0.0330(11) Uani 1 1 d . . . . .
C12 C 0.6645(6) 0.0669(6) 0.9214(3) 0.0484(14) Uani 1 1 d . . . . .
H12A H 0.595909 0.003071 0.927146 0.058 Uiso 1 1 calc R U . . .
H12B H 0.690000 0.117146 0.967582 0.058 Uiso 1 1 calc R U . . .
C13 C 0.7756(8) -0.0113(7) 0.8989(4) 0.079(2) Uani 1 1 d D . . . .
H13A H 0.855156 0.028612 0.923290 0.095 Uiso 1 1 calc R U . . .
H13B H 0.772899 -0.109479 0.912701 0.095 Uiso 1 1 calc R U . . .
C14 C 0.7651(8) 0.0024(6) 0.8191(4) 0.074(2) Uani 1 1 d D . . . .
H14A H 0.724382 -0.080262 0.794987 0.089 Uiso 1 1 calc R U . . .
H14B H 0.848976 0.010953 0.805457 0.089 Uiso 1 1 calc R U . . .
C15 C 0.6876(5) 0.1308(5) 0.7947(3) 0.0410(13) Uani 1 1 d . . . . .
H15A H 0.741409 0.207222 0.783283 0.049 Uiso 1 1 calc R U . . .
H15B H 0.624777 0.110928 0.751341 0.049 Uiso 1 1 calc R U . . .

loop_
_atom_site_aniso_label
_atom_site_aniso_U_11
_atom_site_aniso_U_22
_atom_site_aniso_U_33
_atom_site_aniso_U_23
_atom_site_aniso_U_13
_atom_site_aniso_U_12
Hg1 0.03635(14) 0.03416(14) 0.02942(13) 0.00016(9) 0.00304(9) 0.00267(9)
Cl1 0.0586(9) 0.0562(9) 0.0374(7) -0.0078(6) 0.0180(7) -0.0079(7)
O1 0.050(2) 0.051(2) 0.035(2) 0.0088(17) 0.0092(18) 0.0227(18)
O2 0.040(2) 0.039(2) 0.038(2) 0.0034(16) -0.0014(17) 0.0061(16)
O3 0.058(3) 0.072(3) 0.042(2) 0.004(2) 0.014(2) 0.020(2)
O4 0.069(4) 0.129(5) 0.101(5) 0.040(4) -0.011(4) 0.000(3)
O5 0.142(5) 0.120(5) 0.045(3) 0.020(3) 0.025(3) -0.017(4)
O6 0.052(3) 0.058(3) 0.072(3) -0.021(2) -0.017(2) -0.005(2)
O7 0.0291(18) 0.040(2) 0.057(3) -0.0023(18) -0.0009(18) -0.0009(16)
O8 0.055(3) 0.055(3) 0.086(3) -0.022(2) -0.001(2) 0.025(2)
N1 0.027(2) 0.028(2) 0.031(2) 0.0033(17) 0.0033(18) -0.0022(17)
N2 0.040(3) 0.031(2) 0.035(2) 0.0003(18) 0.001(2) 0.005(2)
N3 0.076(4) 0.058(3) 0.045(3) 0.003(3) 0.006(3) 0.011(3)
N4 0.039(3) 0.054(3) 0.040(3) -0.009(2) 0.003(2) 0.000(2)
C1 0.035(3) 0.035(3) 0.036(3) 0.008(2) 0.004(2) 0.001(2)
C2 0.033(3) 0.037(3) 0.050(3) 0.007(3) 0.006(3) 0.007(2)
C3 0.038(3) 0.027(3) 0.039(3) -0.004(2) 0.010(2) -0.002(2)
C4 0.039(3) 0.027(3) 0.028(3) -0.001(2) 0.004(2) -0.009(2)
C5 0.044(3) 0.041(3) 0.031(3) -0.009(2) 0.010(3) -0.012(2)
C6 0.043(3) 0.047(3) 0.031(3) 0.005(2) -0.002(3) -0.005(3)
C7 0.039(3) 0.039(3) 0.037(3) 0.004(2) 0.001(2) 0.005(2)
C8 0.033(3) 0.036(3) 0.032(3) -0.002(2) 0.003(2) 0.000(2)
C9 0.032(3) 0.030(3) 0.026(3) -0.0019(19) 0.000(2) -0.001(2)
C10 0.034(3) 0.033(3) 0.039(3) -0.001(2) -0.006(2) 0.008(2)
C11 0.029(3) 0.029(3) 0.039(3) -0.007(2) -0.001(2) -0.003(2)
C12 0.056(4) 0.046(3) 0.042(3) 0.006(3) 0.004(3) 0.017(3)
C13 0.091(6) 0.081(6) 0.068(5) 0.013(4) 0.021(4) 0.059(4)
C14 0.073(5) 0.084(6) 0.068(5) 0.009(4) 0.018(4) 0.051(4)
C15 0.041(3) 0.045(3) 0.036(3) -0.003(2) 0.005(3) -0.004(3)

loop_
_atom_type_symbol
_atom_type_description
_atom_type_scat_dispersion_real
_atom_type_scat_dispersion_imag
_atom_type_scat_source
C C 0.0033 0.0016 'International Tables Vol C Tables 4.2.6.8 and 6.1.1.4'
H H 0.0000 0.0000 'International Tables Vol C Tables 4.2.6.8 and 6.1.1.4'
N N 0.0061 0.0033 'International Tables Vol C Tables 4.2.6.8 and 6.1.1.4'
O O 0.0106 0.0060 'International Tables Vol C Tables 4.2.6.8 and 6.1.1.4'
Cl Cl 0.1484 0.1585 'International Tables Vol C Tables 4.2.6.8 and 6.1.1.4'
Hg Hg -2.3894 9.2266 'International Tables Vol C Tables 4.2.6.8 and 6.1.1.4'

loop_
_geom_angle_atom_site_label_1
_geom_angle_atom_site_label_2
_geom_angle_atom_site_label_3
_geom_angle
_geom_angle_site_symmetry_1
_geom_angle_site_symmetry_3
O3 Hg1 N1 153.69(15) . .
O3 Hg1 O2 75.05(14) . .
N1 Hg1 O2 127.78(13) . .
O3 Hg1 O1 134.99(14) . .
N1 Hg1 O1 66.75(13) . .
O2 Hg1 O1 61.14(11) . .
O3 Hg1 O6 78.88(15) . 2_556
N1 Hg1 O6 86.54(14) . 2_556
O2 Hg1 O6 92.27(13) . 2_556
O1 Hg1 O6 92.38(13) . 2_556
O3 Hg1 O7 74.67(13) . 2_556
N1 Hg1 O7 79.35(12) . 2_556
O2 Hg1 O7 132.95(11) . 2_556
O1 Hg1 O7 128.90(11) . 2_556
O6 Hg1 O7 46.97(11) 2_556 2_556
O3 Hg1 O4 47.67(18) . .
N1 Hg1 O4 118.44(17) . .
O2 Hg1 O4 111.89(16) . .
O1 Hg1 O4 160.51(15) . .
O6 Hg1 O4 106.43(16) 2_556 .
O7 Hg1 O4 69.87(15) 2_556 .
O3 Hg1 O8 103.93(15) . .
N1 Hg1 O8 74.06(13) . .
O2 Hg1 O8 126.76(12) . .
O1 Hg1 O8 109.95(13) . .
O6 Hg1 O8 140.61(12) 2_556 .
O7 Hg1 O8 95.11(12) 2_556 .
O4 Hg1 O8 57.93(16) . .
C8 O1 C10 119.6(4) . .
C8 O1 Hg1 115.4(3) . .
C10 O1 Hg1 124.8(3) . .
C11 O2 Hg1 125.3(3) . .
N3 O3 Hg1 112.1(4) . .
N3 O4 Hg1 80.4(4) . .
N4 O8 Hg1 83.7(3) . .
C1 N1 C9 118.8(4) . .
C1 N1 Hg1 116.7(3) . .
C9 N1 Hg1 124.5(3) . .
C11 N2 C15 122.9(4) . .
C11 N2 C12 125.4(4) . .
C15 N2 C12 111.3(4) . .
O5 N3 O4 123.6(7) . .
O5 N3 O3 118.4(6) . .
O4 N3 O3 118.0(6) . .
O8 N4 O6 122.3(5) . .
O8 N4 O7 120.0(4) . .
O6 N4 O7 117.7(5) . .
N1 C1 C2 122.8(4) . .
N1 C1 H1A 118.6 . .
C2 C1 H1A 118.6 . .
C3 C2 C1 120.2(5) . .
C3 C2 H2A 119.9 . .
C1 C2 H2A 119.9 . .
C2 C3 C4 119.0(5) . .
C2 C3 H3A 120.5 . .
C4 C3 H3A 120.5 . .
C3 C4 C9 118.0(4) . .
C3 C4 C5 124.2(5) . .
C9 C4 C5 117.8(5) . .
C6 C5 C4 121.2(5) . .
C6 C5 Cl1 120.7(4) . .
C4 C5 Cl1 118.1(4) . .
C5 C6 C7 120.9(5) . .
C5 C6 H6A 119.5 . .
C7 C6 H6A 119.5 . .
C8 C7 C6 120.8(5) . .
C8 C7 H7A 119.6 . .
C6 C7 H7A 119.6 . .
O1 C8 C7 126.2(5) . .
O1 C8 C9 114.1(4) . .
C7 C8 C9 119.7(5) . .
N1 C9 C4 121.2(4) . .
N1 C9 C8 119.2(4) . .
C4 C9 C8 119.6(4) . .
O1 C10 C11 106.5(4) . .
O1 C10 H10A 110.4 . .
C11 C10 H10A 110.4 . .
O1 C10 H10B 110.4 . .
C11 C10 H10B 110.4 . .
H10A C10 H10B 108.6 . .
O2 C11 N2 122.3(5) . .
O2 C11 C10 121.2(4) . .
N2 C11 C10 116.5(4) . .
N2 C12 C13 103.9(5) . .
N2 C12 H12A 111.0 . .
C13 C12 H12A 111.0 . .
N2 C12 H12B 111.0 . .
C13 C12 H12B 111.0 . .
H12A C12 H12B 109.0 . .
C14 C13 C12 107.0(5) . .
C14 C13 H13A 110.3 . .
C12 C13 H13A 110.3 . .
C14 C13 H13B 110.3 . .
C12 C13 H13B 110.3 . .
H13A C13 H13B 108.6 . .
C13 C14 C15 108.8(5) . .
C13 C14 H14A 109.9 . .
C15 C14 H14A 109.9 . .
C13 C14 H14B 109.9 . .
C15 C14 H14B 109.9 . .
H14A C14 H14B 108.3 . .
N2 C15 C14 103.8(4) . .
N2 C15 H15A 111.0 . .
C14 C15 H15A 111.0 . .
N2 C15 H15B 111.0 . .
C14 C15 H15B 111.0 . .
H15A C15 H15B 109.0 . .

loop_
_geom_bond_atom_site_label_1
_geom_bond_atom_site_label_2
_geom_bond_distance
_geom_bond_site_symmetry_2
Hg1 O3 2.202(4) .
Hg1 N1 2.228(4) .
Hg1 O2 2.496(4) .
Hg1 O1 2.564(4) .
Hg1 O6 2.671(5) 2_556
Hg1 O7 2.747(4) 2_556
Hg1 O4 2.873(6) .
Hg1 O8 3.012(5) .
Cl1 C5 1.736(5) .
O1 C8 1.354(6) .
O1 C10 1.413(5) .
O2 C11 1.249(6) .
O3 N3 1.273(7) .
O4 N3 1.223(8) .
O5 N3 1.218(6) .
O6 N4 1.249(5) .
O7 N4 1.275(5) .
O8 N4 1.224(6) .
N1 C1 1.335(6) .
N1 C9 1.360(6) .
N2 C11 1.318(6) .
N2 C15 1.481(6) .
N2 C12 1.479(6) .
C1 C2 1.383(6) .
C1 H1A 0.9300 .
C2 C3 1.356(6) .
C2 H2A 0.9300 .
C3 C4 1.416(6) .
C3 H3A 0.9300 .
C4 C9 1.418(6) .
C4 C5 1.425(7) .
C5 C6 1.356(8) .
C6 C7 1.395(7) .
C6 H6A 0.9300 .
C7 C8 1.365(7) .
C7 H7A 0.9300 .
C8 C9 1.433(7) .
C10 C11 1.510(7) .
C10 H10A 0.9700 .
C10 H10B 0.9700 .
C12 C13 1.511(9) .
C12 H12A 0.9700 .
C12 H12B 0.9700 .
C13 C14 1.450(7) .
C13 H13A 0.9700 .
C13 H13B 0.9700 .
C14 C15 1.503(7) .
C14 H14A 0.9700 .
C14 H14B 0.9700 .
C15 H15A 0.9700 .
C15 H15B 0.9700 .

loop_
_geom_torsion_atom_site_label_1
_geom_torsion_atom_site_label_2
_geom_torsion_atom_site_label_3
_geom_torsion_atom_site_label_4
_geom_torsion
_geom_torsion_site_symmetry_1
_geom_torsion_site_symmetry_2
_geom_torsion_site_symmetry_3
_geom_torsion_site_symmetry_4
Hg1 O4 N3 O5 -170.6(7) . . . .
Hg1 O4 N3 O3 11.2(5) . . . .
Hg1 O3 N3 O5 166.1(5) . . . .
Hg1 O3 N3 O4 -15.7(7) . . . .
Hg1 O8 N4 O6 -164.5(5) . . . .
Hg1 O8 N4 O7 15.3(4) . . . .
C9 N1 C1 C2 0.6(7) . . . .
Hg1 N1 C1 C2 -178.3(4) . . . .
N1 C1 C2 C3 -0.1(8) . . . .
C1 C2 C3 C4 -1.0(7) . . . .
C2 C3 C4 C9 1.5(7) . . . .
C2 C3 C4 C5 -179.0(5) . . . .
C3 C4 C5 C6 -178.7(5) . . . .
C9 C4 C5 C6 0.7(8) . . . .
C3 C4 C5 Cl1 2.5(7) . . . .
C9 C4 C5 Cl1 -178.0(4) . . . .
C4 C5 C6 C7 -0.7(9) . . . .
Cl1 C5 C6 C7 178.0(4) . . . .
C5 C6 C7 C8 0.4(9) . . . .
C10 O1 C8 C7 4.9(8) . . . .
Hg1 O1 C8 C7 -179.7(4) . . . .
C10 O1 C8 C9 -176.2(4) . . . .
Hg1 O1 C8 C9 -0.7(6) . . . .
C6 C7 C8 O1 178.7(5) . . . .
C6 C7 C8 C9 -0.2(8) . . . .
C1 N1 C9 C4 -0.1(7) . . . .
Hg1 N1 C9 C4 178.8(3) . . . .
C1 N1 C9 C8 180.0(5) . . . .
Hg1 N1 C9 C8 -1.2(6) . . . .
C3 C4 C9 N1 -1.0(7) . . . .
C5 C4 C9 N1 179.5(4) . . . .
C3 C4 C9 C8 179.0(5) . . . .
C5 C4 C9 C8 -0.5(7) . . . .
O1 C8 C9 N1 1.2(7) . . . .
C7 C8 C9 N1 -179.8(5) . . . .
O1 C8 C9 C4 -178.8(4) . . . .
C7 C8 C9 C4 0.3(8) . . . .
C8 O1 C10 C11 -178.2(4) . . . .
Hg1 O1 C10 C11 6.8(5) . . . .
Hg1 O2 C11 N2 171.4(3) . . . .
Hg1 O2 C11 C10 -9.9(6) . . . .
C15 N2 C11 O2 -3.4(7) . . . .
C12 N2 C11 O2 -176.2(5) . . . .
C15 N2 C11 C10 177.8(4) . . . .
C12 N2 C11 C10 5.1(7) . . . .
O1 C10 C11 O2 1.8(6) . . . .
O1 C10 C11 N2 -179.5(4) . . . .
C11 N2 C12 C13 -174.4(5) . . . .
C15 N2 C12 C13 12.2(7) . . . .
N2 C12 C13 C14 -21.4(8) . . . .
C12 C13 C14 C15 23.3(9) . . . .
C11 N2 C15 C14 -172.3(5) . . . .
C12 N2 C15 C14 1.3(6) . . . .
C13 C14 C15 N2 -15.2(8) . . . .
